data_7234622
loop_
_publ_author_name
'Shuzhen Li'
'Yanjun Lin'
'Dongpeng Yan'

_publ_section_title
;
 Two-component molecular cocrystals of 9-acetylanthracene with highly
 tunable one-/two-photon fluorescence and aggregation induced emission
;
_journal_name_full 'Journal of Materials Chemistry C'
_journal_page_first 2527
_journal_page_last 2534
_journal_paper_doi 10.1039/C6TC00067C
_journal_volume 4
_journal_year 2016
_chemical_formula_sum 'C22 H14 F4 O3'
_chemical_formula_weight 402.33
_space_group_IT_number 14
_space_group_name_Hall '-P 2yn'
_space_group_name_H-M_alt 'P 1 21/n 1'
_symmetry_cell_setting monoclinic
_symmetry_space_group_name_H-M 'P 1 21/n 1'
_atom_sites_solution_hydrogens geom
_atom_sites_solution_primary direct
_atom_sites_solution_secondary difmap
_cell_angle_alpha 90.00
_cell_angle_beta 94.637(12)
_cell_angle_gamma 90.00
_cell_formula_units_Z 4
_cell_length_a 7.912(5)
_cell_length_b 14.265(9)
_cell_length_c 16.133(10)
_cell_measurement_reflns_used 2020
_cell_measurement_temperature 296(2)
_cell_measurement_theta_max 21.048
_cell_measurement_theta_min 2.534
_cell_volume 1815(2)
_computing_structure_refinement 'SHELXL-97 (Sheldrick, 1997)'
_computing_structure_solution 'SHELXS-97 (Sheldrick, 1990)'
_diffrn_ambient_temperature 296(2)
_diffrn_measured_fraction_theta_full 0.996
_diffrn_measured_fraction_theta_max 0.996
_diffrn_measurement_device_type 'Bruker APEX-II CCD'
_diffrn_measurement_method '\f and \w scans'
_diffrn_radiation_monochromator graphite
_diffrn_radiation_source 'fine-focus sealed tube'
_diffrn_radiation_type MoK\a
_diffrn_radiation_wavelength 0.71073
_diffrn_reflns_av_R_equivalents 0.0403
_diffrn_reflns_av_sigmaI/netI 0.0468
_diffrn_reflns_limit_h_max 10
_diffrn_reflns_limit_h_min -10
_diffrn_reflns_limit_k_max 17
_diffrn_reflns_limit_k_min -18
_diffrn_reflns_limit_l_max 20
_diffrn_reflns_limit_l_min -15
_diffrn_reflns_number 12266
_diffrn_reflns_theta_full 27.59
_diffrn_reflns_theta_max 27.59
_diffrn_reflns_theta_min 1.91
_diffrn_standards_number 0
_exptl_absorpt_coefficient_mu 0.125
_exptl_absorpt_correction_T_max 0.9660
_exptl_absorpt_correction_T_min 0.9600
_exptl_absorpt_correction_type multi-scan
_exptl_crystal_colour yellow
_exptl_crystal_density_diffrn 1.473
_exptl_crystal_density_meas ?
_exptl_crystal_density_method none
_exptl_crystal_description block
_exptl_crystal_F_000 824
_exptl_crystal_size_max 0.33
_exptl_crystal_size_mid 0.29
_exptl_crystal_size_min 0.28
_refine_diff_density_max 0.166
_refine_diff_density_min -0.202
_refine_diff_density_rms 0.045
_refine_ls_extinction_method none
_refine_ls_goodness_of_fit_ref 1.011
_refine_ls_hydrogen_treatment mixed
_refine_ls_matrix_type full
_refine_ls_number_parameters 265
_refine_ls_number_reflns 4206
_refine_ls_number_restraints 0
_refine_ls_restrained_S_all 1.011
_refine_ls_R_factor_all 0.0904
_refine_ls_R_factor_gt 0.0454
_refine_ls_shift/su_max 0.001
_refine_ls_shift/su_mean 0.000
_refine_ls_structure_factor_coef Fsqd
_refine_ls_weighting_details 'calc w=1/[\s^2^(Fo^2^)+(0.0563P)^2^+0.0383P] where P=(Fo^2^+2Fc^2^)/3'
_refine_ls_weighting_scheme calc
_refine_ls_wR_factor_gt 0.1064
_refine_ls_wR_factor_ref 0.1277
_reflns_number_gt 2380
_reflns_number_total 4206
_reflns_threshold_expression >2sigma(I)
_cod_data_source_file J-Mater-Chem-C-2016-4-2527.cif
_cod_data_source_block 150517c_0m
_cod_depositor_comments
;
The following automatic conversions were performed:

data item '_symmetry_cell_setting' value 'Monoclinic' was changed to
'monoclinic' in accordance with the built-in table derived from the
CIF Core dictionary named 'cif_core.dic' version 2.4.5 last updated
on 2014-11-21.

data item '_exptl_crystal_density_meas' value 'none' was changed to
'?' -- the value is perceived as not measured.

Automatic conversion script
Id: cif_fix_values 6909 2019-04-08 15:41:33Z antanas 
;
_cod_original_sg_symbol_H-M P2(1)/n
_cod_database_code 7234622

loop_
_symmetry_equiv_pos_as_xyz
'x, y, z'
'-x+1/2, y+1/2, -z+1/2'
'-x, -y, -z'
'x-1/2, -y-1/2, z-1/2'

loop_
_atom_site_label
_atom_site_type_symbol
_atom_site_fract_x
_atom_site_fract_y
_atom_site_fract_z
_atom_site_U_iso_or_equiv
_atom_site_adp_type
_atom_site_occupancy
_atom_site_symmetry_multiplicity
_atom_site_calc_flag
_atom_site_refinement_flags
_atom_site_disorder_assembly
_atom_site_disorder_group
C1 C 0.4093(2) 0.23773(14) 0.80539(12) 0.0487(5) Uani 1 1 d . . .
C2 C 0.3833(2) 0.27809(14) 0.88101(12) 0.0486(5) Uani 1 1 d . . .
C3 C 0.4434(2) 0.23748(14) 0.95514(11) 0.0470(5) Uani 1 1 d . . .
C4 C 0.5341(2) 0.15519(13) 0.95738(11) 0.0450(4) Uani 1 1 d . . .
C5 C 0.5629(2) 0.11615(13) 0.88112(11) 0.0467(4) Uani 1 1 d . . .
C6 C 0.5018(2) 0.15620(14) 0.80771(11) 0.0481(5) Uani 1 1 d . . .
C7 C 0.8045(3) 0.42535(16) 0.86762(14) 0.0676(6) Uani 1 1 d . . .
H7 H 0.7914 0.4537 0.8156 0.081 Uiso 1 1 calc R . .
C8 C 0.7613(4) 0.47281(19) 0.93525(18) 0.0945(8) Uani 1 1 d . . .
H8 H 0.7166 0.5329 0.9290 0.113 Uiso 1 1 calc R . .
C9 C 0.7833(4) 0.4323(2) 1.01522(17) 0.1024(10) Uani 1 1 d . . .
H9 H 0.7533 0.4661 1.0611 0.123 Uiso 1 1 calc R . .
C10 C 0.8470(3) 0.3454(2) 1.02585(15) 0.0807(7) Uani 1 1 d . . .
H10 H 0.8604 0.3198 1.0790 0.097 Uiso 1 1 calc R . .
C11 C 0.8941(2) 0.29225(16) 0.95717(11) 0.0554(5) Uani 1 1 d . . .
C12 C 0.8696(2) 0.33265(14) 0.87496(11) 0.0478(5) Uani 1 1 d . . .
C13 C 0.9152(2) 0.27941(13) 0.80704(10) 0.0410(4) Uani 1 1 d . . .
C14 C 0.9834(2) 0.18842(13) 0.81734(11) 0.0422(4) Uani 1 1 d . . .
C15 C 1.0127(2) 0.15140(14) 0.89978(12) 0.0478(5) Uani 1 1 d . . .
C16 C 0.9659(2) 0.20414(16) 0.96658(12) 0.0557(5) Uani 1 1 d . . .
H16 H 0.9836 0.1792 1.0198 0.067 Uiso 1 1 calc R . .
C17 C 1.0904(2) 0.06136(16) 0.90988(14) 0.0623(6) Uani 1 1 d . . .
H17 H 1.1149 0.0375 0.9632 0.075 Uiso 1 1 calc R . .
C18 C 1.1287(3) 0.01044(17) 0.84404(16) 0.0709(6) Uani 1 1 d . . .
H18 H 1.1802 -0.0478 0.8523 0.085 Uiso 1 1 calc R . .
C19 C 1.0917(3) 0.04417(16) 0.76242(14) 0.0652(6) Uani 1 1 d . . .
H19 H 1.1146 0.0070 0.7173 0.078 Uiso 1 1 calc R . .
C20 C 1.0231(2) 0.13032(14) 0.74935(12) 0.0533(5) Uani 1 1 d . . .
H20 H 1.0015 0.1521 0.6952 0.064 Uiso 1 1 calc R . .
C21 C 0.9004(2) 0.31972(13) 0.72119(11) 0.0437(4) Uani 1 1 d . . .
C22 C 0.7300(2) 0.33210(16) 0.67666(12) 0.0622(6) Uani 1 1 d . . .
H22A H 0.7397 0.3694 0.6278 0.093 Uiso 1 1 calc R . .
H22B H 0.6565 0.3630 0.7125 0.093 Uiso 1 1 calc R . .
H22C H 0.6837 0.2719 0.6609 0.093 Uiso 1 1 calc R . .
F1 F 0.29378(14) 0.35821(9) 0.88253(8) 0.0738(4) Uani 1 1 d . . .
F2 F 0.41201(15) 0.27904(9) 1.02781(7) 0.0706(4) Uani 1 1 d . . .
F3 F 0.65202(15) 0.03581(8) 0.87945(7) 0.0689(4) Uani 1 1 d . . .
F4 F 0.53252(15) 0.11428(10) 0.73545(7) 0.0743(4) Uani 1 1 d . . .
O1 O 0.35385(16) 0.27615(12) 0.73076(8) 0.0686(4) Uani 1 1 d . . .
H1 H 0.2564 0.2951 0.7328 0.103 Uiso 1 1 calc R . .
O2 O 0.59865(18) 0.11206(11) 1.02767(8) 0.0640(4) Uani 1 1 d . . .
H2 H 0.5606 0.1368 1.0681 0.096 Uiso 1 1 calc R . .
O3 O 1.02900(15) 0.33777(10) 0.68695(7) 0.0543(4) Uani 1 1 d . . .

loop_
_atom_site_aniso_label
_atom_site_aniso_U_11
_atom_site_aniso_U_22
_atom_site_aniso_U_33
_atom_site_aniso_U_23
_atom_site_aniso_U_13
_atom_site_aniso_U_12
C1 0.0341(9) 0.0648(14) 0.0469(12) 0.0101(10) 0.0022(8) -0.0034(9)
C2 0.0371(9) 0.0468(12) 0.0623(13) 0.0042(9) 0.0067(9) 0.0051(8)
C3 0.0443(10) 0.0514(12) 0.0459(11) -0.0088(9) 0.0071(8) 0.0008(9)
C4 0.0416(9) 0.0501(12) 0.0428(11) 0.0020(9) 0.0004(8) -0.0010(8)
C5 0.0436(10) 0.0423(11) 0.0544(12) -0.0028(9) 0.0053(8) 0.0046(8)
C6 0.0469(10) 0.0566(13) 0.0411(11) -0.0068(9) 0.0055(8) -0.0031(9)
C7 0.0753(14) 0.0597(16) 0.0689(15) -0.0039(12) 0.0124(12) 0.0005(12)
C8 0.114(2) 0.0692(19) 0.103(2) -0.0222(16) 0.0240(18) 0.0096(15)
C9 0.124(2) 0.110(3) 0.0766(19) -0.0384(18) 0.0270(17) -0.003(2)
C10 0.0891(17) 0.100(2) 0.0543(14) -0.0144(14) 0.0125(12) -0.0167(15)
C11 0.0520(11) 0.0723(16) 0.0419(12) -0.0046(10) 0.0042(9) -0.0147(11)
C12 0.0434(10) 0.0503(13) 0.0499(12) -0.0006(9) 0.0051(8) -0.0072(9)
C13 0.0374(9) 0.0469(11) 0.0379(10) 0.0054(8) -0.0012(7) -0.0042(8)
C14 0.0352(9) 0.0461(11) 0.0443(10) 0.0081(8) -0.0021(7) -0.0060(8)
C15 0.0382(9) 0.0556(13) 0.0482(11) 0.0134(9) -0.0057(8) -0.0113(8)
C16 0.0503(11) 0.0752(16) 0.0402(11) 0.0140(10) -0.0058(9) -0.0153(11)
C17 0.0510(11) 0.0618(15) 0.0716(15) 0.0291(12) -0.0106(10) -0.0059(11)
C18 0.0589(13) 0.0511(14) 0.1011(19) 0.0149(14) -0.0039(13) 0.0042(10)
C19 0.0643(13) 0.0538(14) 0.0768(16) -0.0031(12) 0.0022(11) 0.0028(11)
C20 0.0565(11) 0.0516(13) 0.0511(12) 0.0021(9) -0.0010(9) -0.0008(9)
C21 0.0430(10) 0.0435(11) 0.0442(10) 0.0040(8) 0.0011(8) 0.0001(8)
C22 0.0430(10) 0.0799(16) 0.0620(13) 0.0237(11) -0.0055(9) -0.0019(10)
F1 0.0685(8) 0.0647(9) 0.0892(9) 0.0088(6) 0.0127(7) 0.0236(6)
F2 0.0828(8) 0.0737(9) 0.0562(7) -0.0152(6) 0.0106(6) 0.0144(7)
F3 0.0812(8) 0.0534(8) 0.0728(8) -0.0052(6) 0.0104(6) 0.0170(6)
F4 0.0845(8) 0.0900(10) 0.0492(7) -0.0154(6) 0.0100(6) 0.0072(7)
O1 0.0478(8) 0.1029(13) 0.0554(9) 0.0263(8) 0.0054(7) 0.0088(8)
O2 0.0747(9) 0.0721(11) 0.0452(8) 0.0046(7) 0.0043(7) 0.0190(8)
O3 0.0431(7) 0.0742(10) 0.0455(8) 0.0162(6) 0.0036(6) -0.0022(6)

loop_
_atom_type_symbol
_atom_type_description
_atom_type_scat_dispersion_real
_atom_type_scat_dispersion_imag
_atom_type_scat_source
C C 0.0033 0.0016 'International Tables Vol C Tables 4.2.6.8 and 6.1.1.4'
H H 0.0000 0.0000 'International Tables Vol C Tables 4.2.6.8 and 6.1.1.4'
O O 0.0106 0.0060 'International Tables Vol C Tables 4.2.6.8 and 6.1.1.4'
F F 0.0171 0.0103 'International Tables Vol C Tables 4.2.6.8 and 6.1.1.4'

loop_
_geom_angle_atom_site_label_1
_geom_angle_atom_site_label_2
_geom_angle_atom_site_label_3
_geom_angle
_geom_angle_site_symmetry_1
_geom_angle_site_symmetry_3
O1 C1 C6 119.83(18) . .
O1 C1 C2 123.58(19) . .
C6 C1 C2 116.54(17) . .
F1 C2 C3 119.10(17) . .
F1 C2 C1 119.14(17) . .
C3 C2 C1 121.75(18) . .
F2 C3 C4 118.87(17) . .
F2 C3 C2 119.50(17) . .
C4 C3 C2 121.63(17) . .
O2 C4 C3 124.82(17) . .
O2 C4 C5 118.89(17) . .
C3 C4 C5 116.27(17) . .
F3 C5 C6 119.14(16) . .
F3 C5 C4 118.90(16) . .
C6 C5 C4 121.95(18) . .
F4 C6 C5 119.17(18) . .
F4 C6 C1 118.98(17) . .
C5 C6 C1 121.84(17) . .
C8 C7 C12 120.8(2) . .
C8 C7 H7 119.6 . .
C12 C7 H7 119.6 . .
C7 C8 C9 120.8(3) . .
C7 C8 H8 119.6 . .
C9 C8 H8 119.6 . .
C10 C9 C8 120.7(2) . .
C10 C9 H9 119.6 . .
C8 C9 H9 119.6 . .
C9 C10 C11 120.9(2) . .
C9 C10 H10 119.6 . .
C11 C10 H10 119.6 . .
C16 C11 C10 122.1(2) . .
C16 C11 C12 119.15(18) . .
C10 C11 C12 118.7(2) . .
C13 C12 C7 123.57(18) . .
C13 C12 C11 118.46(18) . .
C7 C12 C11 117.95(18) . .
C12 C13 C14 121.73(16) . .
C12 C13 C21 120.58(17) . .
C14 C13 C21 117.62(16) . .
C13 C14 C20 123.28(16) . .
C13 C14 C15 118.71(17) . .
C20 C14 C15 118.00(18) . .
C16 C15 C17 122.56(18) . .
C16 C15 C14 119.18(18) . .
C17 C15 C14 118.27(19) . .
C11 C16 C15 122.69(18) . .
C11 C16 H16 118.7 . .
C15 C16 H16 118.7 . .
C18 C17 C15 121.3(2) . .
C18 C17 H17 119.4 . .
C15 C17 H17 119.4 . .
C17 C18 C19 120.8(2) . .
C17 C18 H18 119.6 . .
C19 C18 H18 119.6 . .
C20 C19 C18 120.4(2) . .
C20 C19 H19 119.8 . .
C18 C19 H19 119.8 . .
C19 C20 C14 121.14(19) . .
C19 C20 H20 119.4 . .
C14 C20 H20 119.4 . .
O3 C21 C22 120.78(17) . .
O3 C21 C13 119.55(15) . .
C22 C21 C13 119.58(15) . .
C21 C22 H22A 109.5 . .
C21 C22 H22B 109.5 . .
H22A C22 H22B 109.5 . .
C21 C22 H22C 109.5 . .
H22A C22 H22C 109.5 . .
H22B C22 H22C 109.5 . .
C1 O1 H1 109.5 . .
C4 O2 H2 109.5 . .

loop_
_geom_bond_atom_site_label_1
_geom_bond_atom_site_label_2
_geom_bond_distance
_geom_bond_site_symmetry_2
C1 O1 1.363(2) .
C1 C6 1.373(3) .
C1 C2 1.379(3) .
C2 F1 1.346(2) .
C2 C3 1.379(3) .
C3 F2 1.354(2) .
C3 C4 1.375(3) .
C4 O2 1.353(2) .
C4 C5 1.386(3) .
C5 F3 1.347(2) .
C5 C6 1.367(3) .
C6 F4 1.349(2) .
C7 C8 1.351(3) .
C7 C12 1.421(3) .
C7 H7 0.9300 .
C8 C9 1.411(4) .
C8 H8 0.9300 .
C9 C10 1.344(4) .
C9 H9 0.9300 .
C10 C11 1.417(3) .
C10 H10 0.9300 .
C11 C16 1.383(3) .
C11 C12 1.445(3) .
C12 C13 1.404(3) .
C13 C14 1.410(3) .
C13 C21 1.495(3) .
C14 C20 1.430(3) .
C14 C15 1.432(3) .
C15 C16 1.389(3) .
C15 C17 1.428(3) .
C16 H16 0.9300 .
C17 C18 1.341(3) .
C17 H17 0.9300 .
C18 C19 1.410(3) .
C18 H18 0.9300 .
C19 C20 1.353(3) .
C19 H19 0.9300 .
C20 H20 0.9300 .
C21 O3 1.224(2) .
C21 C22 1.486(2) .
C22 H22A 0.9600 .
C22 H22B 0.9600 .
C22 H22C 0.9600 .
O1 H1 0.8200 .
O2 H2 0.8200 .

loop_
_geom_torsion_atom_site_label_1
_geom_torsion_atom_site_label_2
_geom_torsion_atom_site_label_3
_geom_torsion_atom_site_label_4
_geom_torsion
_geom_torsion_site_symmetry_1
_geom_torsion_site_symmetry_2
_geom_torsion_site_symmetry_3
_geom_torsion_site_symmetry_4
O1 C1 C2 F1 2.3(3) . . . .
C6 C1 C2 F1 179.84(16) . . . .
O1 C1 C2 C3 -179.14(16) . . . .
C6 C1 C2 C3 -1.6(3) . . . .
F1 C2 C3 F2 -0.3(3) . . . .
C1 C2 C3 F2 -178.87(16) . . . .
F1 C2 C3 C4 179.35(16) . . . .
C1 C2 C3 C4 0.7(3) . . . .
F2 C3 C4 O2 -1.2(3) . . . .
C2 C3 C4 O2 179.14(17) . . . .
F2 C3 C4 C5 -179.74(15) . . . .
C2 C3 C4 C5 0.6(3) . . . .
O2 C4 C5 F3 1.0(3) . . . .
C3 C4 C5 F3 179.56(15) . . . .
O2 C4 C5 C6 -179.78(17) . . . .
C3 C4 C5 C6 -1.2(3) . . . .
F3 C5 C6 F4 0.0(3) . . . .
C4 C5 C6 F4 -179.28(16) . . . .
F3 C5 C6 C1 179.61(16) . . . .
C4 C5 C6 C1 0.4(3) . . . .
O1 C1 C6 F4 -1.7(3) . . . .
C2 C1 C6 F4 -179.34(15) . . . .
O1 C1 C6 C5 178.70(16) . . . .
C2 C1 C6 C5 1.0(3) . . . .
C12 C7 C8 C9 1.4(4) . . . .
C7 C8 C9 C10 -0.3(5) . . . .
C8 C9 C10 C11 0.1(4) . . . .
C9 C10 C11 C16 177.5(2) . . . .
C9 C10 C11 C12 -1.1(3) . . . .
C8 C7 C12 C13 179.4(2) . . . .
C8 C7 C12 C11 -2.3(3) . . . .
C16 C11 C12 C13 1.9(3) . . . .
C10 C11 C12 C13 -179.51(17) . . . .
C16 C11 C12 C7 -176.51(17) . . . .
C10 C11 C12 C7 2.1(3) . . . .
C7 C12 C13 C14 178.38(17) . . . .
C11 C12 C13 C14 0.1(3) . . . .
C7 C12 C13 C21 1.3(3) . . . .
C11 C12 C13 C21 -176.97(15) . . . .
C12 C13 C14 C20 176.67(16) . . . .
C21 C13 C14 C20 -6.2(2) . . . .
C12 C13 C14 C15 -2.5(2) . . . .
C21 C13 C14 C15 174.63(14) . . . .
C13 C14 C15 C16 3.0(2) . . . .
C20 C14 C15 C16 -176.23(16) . . . .
C13 C14 C15 C17 -176.60(15) . . . .
C20 C14 C15 C17 4.2(2) . . . .
C10 C11 C16 C15 -179.95(18) . . . .
C12 C11 C16 C15 -1.4(3) . . . .
C17 C15 C16 C11 178.51(17) . . . .
C14 C15 C16 C11 -1.1(3) . . . .
C16 C15 C17 C18 177.54(18) . . . .
C14 C15 C17 C18 -2.9(3) . . . .
C15 C17 C18 C19 -0.6(3) . . . .
C17 C18 C19 C20 2.7(3) . . . .
C18 C19 C20 C14 -1.3(3) . . . .
C13 C14 C20 C19 178.61(17) . . . .
C15 C14 C20 C19 -2.2(3) . . . .
C12 C13 C21 O3 110.6(2) . . . .
C14 C13 C21 O3 -66.6(2) . . . .
C12 C13 C21 C22 -73.0(2) . . . .
C14 C13 C21 C22 109.8(2) . . . .
